data_7036578
loop_
_publ_author_name
'Yao, Shuang'
'Tam, Dennis Yiu Sun'
'Cheung, Pak Shing'
'Lam, Chi-Keung'
'Guo, Pei'
'Lam, Sik Lok'
'Lee, Hung Kay'

_publ_section_title
;
 Cobalt(ii) amido complexes derived from a monodentate arylamido ligand
 featuring a highly electron-withdrawing C6F5 substituent.
;
_journal_issue 41
_journal_name_full 'Dalton transactions (Cambridge, England : 2003)'
_journal_page_first 17950
_journal_page_last 17959
_journal_paper_doi 10.1039/c5dt00796h
_journal_volume 44
_journal_year 2015
_chemical_formula_sum 'C24 H33 F5 Li N3'
_chemical_formula_weight 465.47
_chemical_name_systematic
;
 ?
;
_chemical_properties_physical 'Air-sensitive, Moisture-sensitive, Oxygen-sensitive'
_space_group_crystal_system orthorhombic
_space_group_IT_number 61
_space_group_name_Hall '-P 2ac 2ab'
_space_group_name_H-M_alt 'P b c a'
_symmetry_space_group_name_Hall '-P 2ac 2ab'
_symmetry_space_group_name_H-M 'P b c a'
_atom_sites_solution_hydrogens geom
_audit_creation_method SHELXL-2013
_audit_update_record
;
2015-08-19 deposited with the CCDC.
2015-09-18 downloaded from the CCDC.
;
_cell_angle_alpha 90
_cell_angle_beta 90
_cell_angle_gamma 90
_cell_formula_units_Z 8
_cell_length_a 16.136(6)
_cell_length_b 15.686(5)
_cell_length_c 20.361(7)
_cell_measurement_reflns_used 886
_cell_measurement_temperature 293(2)
_cell_measurement_theta_max 24.47
_cell_measurement_theta_min 2.37
_cell_volume 5154(3)
_computing_cell_refinement 'BRUKER SMART CCD'
_computing_data_collection 'BRUKER SMART CCD'
_computing_data_reduction 'BRUKER SMART CCD'
_computing_molecular_graphics 'BRUKER SHELXTL'
_computing_publication_material 'BRUKER SHELXTL'
_computing_structure_refinement 'SHELXL-2013 (Sheldrick, 2013)'
_diffrn_ambient_temperature 293(2)
_diffrn_measured_fraction_theta_full 0.999
_diffrn_measured_fraction_theta_max 0.995
_diffrn_measurement_device_type 'BRUKER SMART CCD'
_diffrn_measurement_method 'Omega scan'
_diffrn_radiation_type MoK\a
_diffrn_radiation_wavelength 0.71073
_diffrn_reflns_av_R_equivalents 0.0947
_diffrn_reflns_av_unetI/netI 0.0777
_diffrn_reflns_laue_measured_fraction_full 0.999
_diffrn_reflns_laue_measured_fraction_max 0.995
_diffrn_reflns_limit_h_max 21
_diffrn_reflns_limit_h_min -20
_diffrn_reflns_limit_k_max 11
_diffrn_reflns_limit_k_min -20
_diffrn_reflns_limit_l_max 26
_diffrn_reflns_limit_l_min -26
_diffrn_reflns_number 33329
_diffrn_reflns_point_group_measured_fraction_full 0.999
_diffrn_reflns_point_group_measured_fraction_max 0.995
_diffrn_reflns_theta_full 25.242
_diffrn_reflns_theta_max 28.009
_diffrn_reflns_theta_min 2.000
_exptl_absorpt_coefficient_mu 0.095
_exptl_absorpt_correction_T_max 1.000
_exptl_absorpt_correction_T_min 0.490741
_exptl_absorpt_correction_type multi-scan
_exptl_crystal_colour colourless
_exptl_crystal_density_diffrn 1.200
_exptl_crystal_description block
_exptl_crystal_F_000 1968
_exptl_crystal_size_max 0.500
_exptl_crystal_size_mid 0.400
_exptl_crystal_size_min 0.300
_refine_diff_density_max 0.291
_refine_diff_density_min -0.223
_refine_diff_density_rms 0.060
_refine_ls_extinction_coef 0.0101(14)
_refine_ls_extinction_expression Fc^*^=kFc[1+0.001xFc^2^\l^3^/sin(2\q)]^-1/4^
_refine_ls_extinction_method SHELXL
_refine_ls_goodness_of_fit_ref 0.982
_refine_ls_hydrogen_treatment constr
_refine_ls_matrix_type full
_refine_ls_number_parameters 309
_refine_ls_number_reflns 6202
_refine_ls_number_restraints 9
_refine_ls_restrained_S_all 0.985
_refine_ls_R_factor_all 0.1918
_refine_ls_R_factor_gt 0.0713
_refine_ls_shift/su_max 0.000
_refine_ls_shift/su_mean 0.000
_refine_ls_structure_factor_coef Fsqd
_refine_ls_weighting_details 'w=1/[\s^2^(Fo^2^)+(0.1263P)^2^+1.8863P] where P=(Fo^2^+2Fc^2^)/3'
_refine_ls_weighting_scheme calc
_refine_ls_wR_factor_gt 0.1824
_refine_ls_wR_factor_ref 0.2835
_reflns_Friedel_coverage 0.000
_reflns_number_gt 2166
_reflns_number_total 6202
_reflns_threshold_expression 'I > 2\s(I)'
_cod_data_source_file c5dt00796h1.cif
_cod_data_source_block Complex_1
_cod_depositor_comments 'Adding full bibliography for 7036576--7036582.cif.'
_cod_database_code 7036578
_shelx_space_group_comment
;
The symmetry employed for this shelxl refinement is uniquely defined
by the following loop, which should always be used as a source of
symmetry information in preference to the above space-group names.
They are only intended as comments.
;
_shelx_estimated_absorpt_t_min 0.954
_shelx_estimated_absorpt_t_max 0.972
_shelxl_version_number 2013-4

loop_
_space_group_symop_operation_xyz
'x, y, z'
'-x+1/2, -y, z+1/2'
'-x, y+1/2, -z+1/2'
'x+1/2, -y+1/2, -z'
'-x, -y, -z'
'x-1/2, y, -z-1/2'
'x, -y-1/2, z-1/2'
'-x-1/2, y-1/2, z'

loop_
_atom_site_label
_atom_site_type_symbol
_atom_site_fract_x
_atom_site_fract_y
_atom_site_fract_z
_atom_site_U_iso_or_equiv
_atom_site_adp_type
_atom_site_occupancy
_atom_site_site_symmetry_order
_atom_site_calc_flag
_atom_site_refinement_flags_posn
_atom_site_refinement_flags_adp
_atom_site_refinement_flags_occupancy
_atom_site_disorder_assembly
_atom_site_disorder_group
Li1 Li 0.4314(4) 0.6997(5) 0.4853(3) 0.0747(18) Uani 1 1 d . . . . .
F1 F 0.52931(15) 0.67875(15) 0.71367(10) 0.0820(7) Uani 1 1 d . . . . .
F2 F 0.64595(16) 0.56650(17) 0.73971(12) 0.0957(8) Uani 1 1 d . . . . .
F3 F 0.71270(17) 0.46454(18) 0.64483(15) 0.1108(10) Uani 1 1 d . . . . .
F4 F 0.65078(18) 0.47646(19) 0.51954(14) 0.1116(10) Uani 1 1 d . . . . .
F5 F 0.53241(14) 0.59146(15) 0.48969(10) 0.0790(7) Uani 1 1 d . . . . .
N1 N 0.46553(17) 0.69734(18) 0.57807(13) 0.0546(7) Uani 1 1 d . . . . .
N2 N 0.3232(2) 0.7677(3) 0.45377(18) 0.0862(11) Uani 1 1 d D . . . .
N3 N 0.4823(2) 0.7328(2) 0.39281(17) 0.0802(10) Uani 1 1 d . . . . .
C1 C 0.4133(2) 0.7371(2) 0.62615(16) 0.0559(9) Uani 1 1 d . . . . .
C2 C 0.3484(2) 0.6905(2) 0.65552(17) 0.0606(9) Uani 1 1 d . . . . .
C3 C 0.2935(2) 0.7334(3) 0.6968(2) 0.0730(11) Uani 1 1 d . . . . .
H3 H 0.2504 0.7033 0.7163 0.088 Uiso 1 1 calc R U . . .
C4 C 0.3013(3) 0.8194(3) 0.7096(2) 0.0823(13) Uani 1 1 d . . . . .
H4 H 0.2636 0.8467 0.7370 0.099 Uiso 1 1 calc R U . . .
C5 C 0.3652(3) 0.8644(3) 0.6816(2) 0.0786(12) Uani 1 1 d . . . . .
H5 H 0.3704 0.9223 0.6904 0.094 Uiso 1 1 calc R U . . .
C6 C 0.4228(3) 0.8248(2) 0.63978(18) 0.0663(10) Uani 1 1 d . . . . .
C7 C 0.4940(3) 0.8752(3) 0.6109(2) 0.0897(14) Uani 1 1 d . . . . .
H7 H 0.5094 0.8471 0.5696 0.108 Uiso 1 1 calc R U . . .
C8 C 0.5691(3) 0.8736(4) 0.6540(3) 0.138(2) Uani 1 1 d . . . . .
H8A H 0.6126 0.9062 0.6339 0.206 Uiso 1 1 calc R U . . .
H8B H 0.5872 0.8157 0.6597 0.206 Uiso 1 1 calc R U . . .
H8C H 0.5557 0.8977 0.6960 0.206 Uiso 1 1 calc R U . . .
C9 C 0.4713(5) 0.9675(3) 0.5937(3) 0.140(2) Uani 1 1 d . . . . .
H9A H 0.4231 0.9679 0.5660 0.209 Uiso 1 1 calc R U . . .
H9B H 0.5168 0.9938 0.5709 0.209 Uiso 1 1 calc R U . . .
H9C H 0.4599 0.9986 0.6332 0.209 Uiso 1 1 calc R U . . .
C10 C 0.3383(3) 0.5953(3) 0.6439(2) 0.0722(11) Uani 1 1 d . . . . .
H10 H 0.3796 0.5780 0.6113 0.087 Uiso 1 1 calc R U . . .
C11 C 0.3553(3) 0.5448(3) 0.7074(2) 0.0972(15) Uani 1 1 d . . . . .
H11A H 0.3486 0.4850 0.6990 0.146 Uiso 1 1 calc R U . . .
H11B H 0.3170 0.5623 0.7409 0.146 Uiso 1 1 calc R U . . .
H11C H 0.4109 0.5557 0.7219 0.146 Uiso 1 1 calc R U . . .
C12 C 0.2523(3) 0.5727(3) 0.6168(2) 0.0912(14) Uani 1 1 d . . . . .
H12A H 0.2487 0.5122 0.6102 0.137 Uiso 1 1 calc R U . . .
H12B H 0.2440 0.6014 0.5756 0.137 Uiso 1 1 calc R U . . .
H12C H 0.2106 0.5904 0.6474 0.137 Uiso 1 1 calc R U . . .
C13 C 0.5248(2) 0.6425(2) 0.59906(16) 0.0510(8) Uani 1 1 d . . . . .
C14 C 0.5577(2) 0.6305(2) 0.66251(16) 0.0580(9) Uani 1 1 d . . . . .
C15 C 0.6183(2) 0.5724(3) 0.67684(19) 0.0659(10) Uani 1 1 d . . . . .
C16 C 0.6521(3) 0.5213(3) 0.6296(2) 0.0739(11) Uani 1 1 d . . . . .
C17 C 0.6212(3) 0.5287(3) 0.5673(2) 0.0708(11) Uani 1 1 d . . . . .
C18 C 0.5619(2) 0.5878(2) 0.55270(17) 0.0587(9) Uani 1 1 d . . . . .
C19B C 0.2544(14) 0.717(2) 0.4290(12) 0.125(4) Uani 0.33 1 d D . P A 2
H19A H 0.2359 0.6788 0.4627 0.188 Uiso 0.33 1 calc R U P A 2
H19B H 0.2722 0.6852 0.3914 0.188 Uiso 0.33 1 calc R U P A 2
H19C H 0.2097 0.7543 0.4167 0.188 Uiso 0.33 1 calc R U P A 2
C20 C 0.3256(12) 0.8526(8) 0.4842(9) 0.117(5) Uani 0.560(18) 1 d D . P A 1
H20A H 0.3175 0.8473 0.5308 0.175 Uiso 0.560(18) 1 calc R U P A 1
H20B H 0.2824 0.8875 0.4660 0.175 Uiso 0.560(18) 1 calc R U P A 1
H20C H 0.3784 0.8786 0.4758 0.175 Uiso 0.560(18) 1 calc R U P A 1
C21 C 0.3356(4) 0.7755(6) 0.3818(4) 0.099(2) Uani 0.67 1 d D . P A 1
H21A H 0.3179 0.7231 0.3607 0.118 Uiso 0.67 1 calc R U P A 1
H21B H 0.3010 0.8213 0.3652 0.118 Uiso 0.67 1 calc R U P A 1
C20' C 0.2871(14) 0.8211(14) 0.5056(8) 0.117(5) Uani 0.440(18) 1 d D . P A 2
H20D H 0.2606 0.7854 0.5377 0.175 Uiso 0.440(18) 1 calc R U P A 2
H20E H 0.2470 0.8591 0.4867 0.175 Uiso 0.440(18) 1 calc R U P A 2
H20F H 0.3302 0.8537 0.5263 0.175 Uiso 0.440(18) 1 calc R U P A 2
C21' C 0.3600(10) 0.8299(12) 0.4102(6) 0.099(2) Uani 0.33 1 d D . P A 2
H21C H 0.3868 0.8737 0.4363 0.118 Uiso 0.33 1 calc R U P A 2
H21D H 0.3164 0.8570 0.3848 0.118 Uiso 0.33 1 calc R U P A 2
C22 C 0.4218(4) 0.7925(4) 0.3642(3) 0.123(2) Uani 1 1 d D . . . .
H22A H 0.4358 0.8499 0.3782 0.148 Uiso 0.560(18) 1 calc R U P A 1
H22B H 0.4269 0.7906 0.3167 0.148 Uiso 0.560(18) 1 calc R U P A 1
H22C H 0.3920 0.7630 0.3296 0.148 Uiso 0.440(18) 1 calc R U P A 2
H22D H 0.4522 0.8389 0.3438 0.148 Uiso 0.440(18) 1 calc R U P A 2
C23 C 0.4941(4) 0.6615(4) 0.3480(2) 0.124(2) Uani 1 1 d . . . . .
H23A H 0.4424 0.6323 0.3419 0.185 Uiso 1 1 calc R U . . .
H23B H 0.5343 0.6229 0.3660 0.185 Uiso 1 1 calc R U . . .
H23C H 0.5135 0.6824 0.3064 0.185 Uiso 1 1 calc R U . . .
C24 C 0.5606(4) 0.7774(4) 0.4021(4) 0.146(3) Uani 1 1 d . . . . .
H24A H 0.5527 0.8244 0.4316 0.219 Uiso 1 1 calc R U . . .
H24B H 0.5800 0.7984 0.3605 0.219 Uiso 1 1 calc R U . . .
H24C H 0.6008 0.7388 0.4201 0.219 Uiso 1 1 calc R U . . .
C19A C 0.2425(7) 0.7238(9) 0.4635(5) 0.125(4) Uani 0.67 1 d D . P A 1
H19D H 0.2442 0.6689 0.4427 0.188 Uiso 0.67 1 calc R U P A 1
H19E H 0.1990 0.7573 0.4443 0.188 Uiso 0.67 1 calc R U P A 1
H19F H 0.2322 0.7169 0.5096 0.188 Uiso 0.67 1 calc R U P A 1

loop_
_atom_site_aniso_label
_atom_site_aniso_U_11
_atom_site_aniso_U_22
_atom_site_aniso_U_33
_atom_site_aniso_U_23
_atom_site_aniso_U_13
_atom_site_aniso_U_12
Li1 0.079(4) 0.086(5) 0.059(4) 0.007(3) -0.001(3) 0.009(4)
F1 0.0973(17) 0.0980(17) 0.0509(12) -0.0171(11) -0.0111(11) 0.0188(14)
F2 0.1072(19) 0.1027(19) 0.0771(16) 0.0038(13) -0.0397(14) 0.0093(15)
F3 0.0981(19) 0.106(2) 0.128(2) -0.0049(17) -0.0281(16) 0.0435(16)
F4 0.119(2) 0.120(2) 0.0961(19) -0.0319(16) 0.0026(16) 0.0516(18)
F5 0.0967(16) 0.0923(17) 0.0480(12) -0.0088(11) -0.0015(11) 0.0152(13)
N1 0.0566(17) 0.0588(17) 0.0485(16) -0.0011(13) 0.0028(13) 0.0049(15)
N2 0.084(2) 0.102(3) 0.073(2) 0.013(2) -0.0059(19) 0.019(2)
N3 0.080(2) 0.090(3) 0.070(2) 0.012(2) -0.0038(18) -0.004(2)
C1 0.057(2) 0.063(2) 0.0479(19) -0.0019(16) 0.0016(16) 0.0037(18)
C2 0.059(2) 0.066(2) 0.057(2) -0.0015(17) 0.0062(17) 0.0049(18)
C3 0.067(2) 0.087(3) 0.066(2) -0.001(2) 0.0129(19) 0.009(2)
C4 0.090(3) 0.084(3) 0.073(3) -0.009(2) 0.011(2) 0.020(3)
C5 0.107(3) 0.059(2) 0.070(3) -0.010(2) -0.002(2) 0.012(2)
C6 0.083(3) 0.058(2) 0.059(2) -0.0037(18) 0.0025(19) -0.001(2)
C7 0.118(4) 0.066(3) 0.085(3) -0.009(2) 0.018(3) -0.022(3)
C8 0.091(4) 0.142(5) 0.180(6) 0.024(5) -0.002(4) -0.040(4)
C9 0.180(6) 0.080(4) 0.158(6) 0.033(4) 0.001(5) -0.030(4)
C10 0.078(3) 0.068(3) 0.071(3) -0.002(2) 0.018(2) -0.006(2)
C11 0.101(3) 0.081(3) 0.109(4) 0.022(3) -0.001(3) 0.001(3)
C12 0.092(3) 0.105(4) 0.077(3) -0.005(3) 0.005(2) -0.028(3)
C13 0.0515(19) 0.053(2) 0.0488(18) -0.0024(15) 0.0006(15) 0.0013(16)
C14 0.062(2) 0.064(2) 0.0478(19) -0.0093(16) -0.0002(16) -0.0002(19)
C15 0.064(2) 0.073(3) 0.061(2) 0.004(2) -0.0175(19) -0.003(2)
C16 0.066(2) 0.070(3) 0.085(3) 0.000(2) -0.014(2) 0.016(2)
C17 0.074(3) 0.069(2) 0.070(3) -0.016(2) 0.006(2) 0.012(2)
C18 0.061(2) 0.067(2) 0.0485(19) -0.0042(17) -0.0022(16) 0.0011(19)
C19B 0.109(6) 0.127(6) 0.139(11) 0.012(9) 0.006(7) 0.031(5)
C20 0.131(13) 0.105(9) 0.114(10) -0.009(7) -0.029(7) 0.030(7)
C21 0.102(5) 0.131(7) 0.063(5) 0.020(4) -0.012(4) 0.026(5)
C20' 0.131(13) 0.105(9) 0.114(10) -0.009(7) -0.029(7) 0.030(7)
C21' 0.102(5) 0.131(7) 0.063(5) 0.020(4) -0.012(4) 0.026(5)
C22 0.121(5) 0.150(5) 0.099(4) 0.058(4) -0.010(3) 0.008(4)
C23 0.177(6) 0.128(5) 0.066(3) -0.012(3) 0.021(3) 0.001(4)
C24 0.106(4) 0.165(6) 0.166(6) 0.026(5) -0.019(4) -0.054(4)
C19A 0.109(6) 0.127(6) 0.139(11) 0.012(9) 0.006(7) 0.031(5)

loop_
_atom_type_symbol
_atom_type_description
_atom_type_scat_dispersion_real
_atom_type_scat_dispersion_imag
_atom_type_scat_source
C C 0.0033 0.0016 'International Tables Vol C Tables 4.2.6.8 and 6.1.1.4'
H H 0.0000 0.0000 'International Tables Vol C Tables 4.2.6.8 and 6.1.1.4'
N N 0.0061 0.0033 'International Tables Vol C Tables 4.2.6.8 and 6.1.1.4'
F F 0.0171 0.0103 'International Tables Vol C Tables 4.2.6.8 and 6.1.1.4'
Li Li -0.0003 0.0001 'International Tables Vol C Tables 4.2.6.8 and 6.1.1.4'

loop_
_geom_angle_atom_site_label_1
_geom_angle_atom_site_label_2
_geom_angle_atom_site_label_3
_geom_angle
N1 Li1 N3 138.6(4)
N1 Li1 N2 121.6(4)
N3 Li1 N2 85.8(3)
N1 Li1 F5 75.9(2)
N3 Li1 F5 86.7(3)
N2 Li1 F5 158.9(4)
C18 F5 Li1 107.8(2)
C13 N1 C1 118.4(3)
C13 N1 Li1 120.8(3)
C1 N1 Li1 118.9(3)
C21' N2 C19B 117.9(14)
C21' N2 C20' 102.7(12)
C19B N2 C20' 104.9(15)
C20 N2 C21 109.8(9)
C20 N2 C19A 112.8(10)
C21 N2 C19A 106.7(6)
C21' N2 Li1 100.7(6)
C19B N2 Li1 117.0(15)
C20' N2 Li1 113.0(9)
C20 N2 Li1 107.6(7)
C21 N2 Li1 103.1(4)
C19A N2 Li1 116.3(7)
C23 N3 C24 109.6(5)
C23 N3 C22 109.1(4)
C24 N3 C22 108.7(4)
C23 N3 Li1 114.8(4)
C24 N3 Li1 109.8(4)
C22 N3 Li1 104.6(3)
C6 C1 C2 120.2(3)
C6 C1 N1 119.6(3)
C2 C1 N1 120.0(3)
C3 C2 C1 118.5(4)
C3 C2 C10 120.0(4)
C1 C2 C10 121.5(3)
C4 C3 C2 121.9(4)
C4 C3 H3 119.1
C2 C3 H3 119.1
C5 C4 C3 119.5(4)
C5 C4 H4 120.2
C3 C4 H4 120.2
C4 C5 C6 121.4(4)
C4 C5 H5 119.3
C6 C5 H5 119.3
C5 C6 C1 118.5(4)
C5 C6 C7 120.4(4)
C1 C6 C7 121.0(3)
C8 C7 C6 112.1(4)
C8 C7 C9 110.1(5)
C6 C7 C9 113.7(5)
C8 C7 H7 106.8
C6 C7 H7 106.8
C9 C7 H7 106.8
C7 C8 H8A 109.5
C7 C8 H8B 109.5
H8A C8 H8B 109.5
C7 C8 H8C 109.5
H8A C8 H8C 109.5
H8B C8 H8C 109.5
C7 C9 H9A 109.5
C7 C9 H9B 109.5
H9A C9 H9B 109.5
C7 C9 H9C 109.5
H9A C9 H9C 109.5
H9B C9 H9C 109.5
C2 C10 C12 112.3(4)
C2 C10 C11 110.8(3)
C12 C10 C11 110.1(4)
C2 C10 H10 107.8
C12 C10 H10 107.8
C11 C10 H10 107.8
C10 C11 H11A 109.5
C10 C11 H11B 109.5
H11A C11 H11B 109.5
C10 C11 H11C 109.5
H11A C11 H11C 109.5
H11B C11 H11C 109.5
C10 C12 H12A 109.5
C10 C12 H12B 109.5
H12A C12 H12B 109.5
C10 C12 H12C 109.5
H12A C12 H12C 109.5
H12B C12 H12C 109.5
N1 C13 C18 118.4(3)
N1 C13 C14 129.7(3)
C18 C13 C14 111.9(3)
F1 C14 C15 116.5(3)
F1 C14 C13 119.9(3)
C15 C14 C13 123.6(3)
F2 C15 C16 119.5(4)
F2 C15 C14 118.8(4)
C16 C15 C14 121.7(3)
F3 C16 C15 120.7(4)
F3 C16 C17 122.0(4)
C15 C16 C17 117.2(4)
F4 C17 C18 120.1(4)
F4 C17 C16 119.0(4)
C18 C17 C16 121.0(4)
C17 C18 F5 118.4(3)
C17 C18 C13 124.5(3)
F5 C18 C13 117.1(3)
N2 C19B H19A 109.5
N2 C19B H19B 109.5
H19A C19B H19B 109.5
N2 C19B H19C 109.5
H19A C19B H19C 109.5
H19B C19B H19C 109.5
N2 C20 H20A 109.5
N2 C20 H20B 109.5
H20A C20 H20B 109.5
N2 C20 H20C 109.5
H20A C20 H20C 109.5
H20B C20 H20C 109.5
C22 C21 N2 112.7(5)
C22 C21 H21A 109.1
N2 C21 H21A 109.1
C22 C21 H21B 109.1
N2 C21 H21B 109.1
H21A C21 H21B 107.8
N2 C20' H20D 109.5
N2 C20' H20E 109.5
H20D C20' H20E 109.5
N2 C20' H20F 109.5
H20D C20' H20F 109.5
H20E C20' H20F 109.5
N2 C21' C22 113.3(11)
N2 C21' H21C 108.9
C22 C21' H21C 108.9
N2 C21' H21D 108.9
C22 C21' H21D 108.9
H21C C21' H21D 107.7
C21 C22 N3 114.7(5)
N3 C22 C21' 116.4(7)
C21 C22 H22A 108.6
N3 C22 H22A 108.6
C21 C22 H22B 108.6
N3 C22 H22B 108.6
H22A C22 H22B 107.6
N3 C22 H22C 108.2
C21' C22 H22C 108.2
N3 C22 H22D 108.2
C21' C22 H22D 108.2
H22C C22 H22D 107.3
N3 C23 H23A 109.5
N3 C23 H23B 109.5
H23A C23 H23B 109.5
N3 C23 H23C 109.5
H23A C23 H23C 109.5
H23B C23 H23C 109.5
N3 C24 H24A 109.5
N3 C24 H24B 109.5
H24A C24 H24B 109.5
N3 C24 H24C 109.5
H24A C24 H24C 109.5
H24B C24 H24C 109.5
N2 C19A H19D 109.5
N2 C19A H19E 109.5
H19D C19A H19E 109.5
N2 C19A H19F 109.5
H19D C19A H19F 109.5
H19E C19A H19F 109.5

loop_
_geom_bond_atom_site_label_1
_geom_bond_atom_site_label_2
_geom_bond_distance
Li1 N1 1.967(7)
Li1 N3 2.119(7)
Li1 N2 2.146(8)
Li1 F5 2.355(7)
F1 C14 1.366(4)
F2 C15 1.359(4)
F3 C16 1.358(4)
F4 C17 1.357(4)
F5 C18 1.369(4)
N1 C13 1.355(4)
N1 C1 1.434(4)
N2 C21' 1.447(17)
N2 C19B 1.454(15)
N2 C20' 1.467(8)
N2 C20 1.469(10)
N2 C21 1.485(8)
N2 C19A 1.486(9)
N3 C23 1.457(6)
N3 C24 1.457(6)
N3 C22 1.473(6)
C1 C6 1.411(5)
C1 C2 1.411(5)
C2 C3 1.394(5)
C2 C10 1.520(5)
C3 C4 1.379(6)
C3 H3 0.9300
C4 C5 1.373(6)
C4 H4 0.9300
C5 C6 1.405(5)
C5 H5 0.9300
C6 C7 1.514(6)
C7 C8 1.497(7)
C7 C9 1.534(7)
C7 H7 0.9800
C8 H8A 0.9600
C8 H8B 0.9600
C8 H8C 0.9600
C9 H9A 0.9600
C9 H9B 0.9600
C9 H9C 0.9600
C10 C12 1.534(6)
C10 C11 1.542(6)
C10 H10 0.9800
C11 H11A 0.9600
C11 H11B 0.9600
C11 H11C 0.9600
C12 H12A 0.9600
C12 H12B 0.9600
C12 H12C 0.9600
C13 C18 1.409(5)
C13 C14 1.409(5)
C14 C15 1.369(5)
C15 C16 1.366(6)
C16 C17 1.368(5)
C17 C18 1.366(5)
C19B H19A 0.9600
C19B H19B 0.9600
C19B H19C 0.9600
C20 H20A 0.9600
C20 H20B 0.9600
C20 H20C 0.9600
C21 C22 1.462(7)
C21 H21A 0.9700
C21 H21B 0.9700
C20' H20D 0.9600
C20' H20E 0.9600
C20' H20F 0.9600
C21' C22 1.489(9)
C21' H21C 0.9700
C21' H21D 0.9700
C22 H22A 0.9700
C22 H22B 0.9700
C22 H22C 0.9700
C22 H22D 0.9700
C23 H23A 0.9600
C23 H23B 0.9600
C23 H23C 0.9600
C24 H24A 0.9600
C24 H24B 0.9600
C24 H24C 0.9600
C19A H19D 0.9600
C19A H19E 0.9600
C19A H19F 0.9600

loop_
_geom_hbond_atom_site_label_D
_geom_hbond_atom_site_label_H
_geom_hbond_atom_site_label_A
_geom_hbond_distance_DH
_geom_hbond_distance_HA
_geom_hbond_distance_DA
_geom_hbond_angle_DHA
_geom_hbond_site_symmetry_A
C19B H19B F3 0.96 2.47 3.27(3) 139.8 5_666
C23 H23B F5 0.96 2.57 3.149(6) 119.3 .

loop_
_geom_torsion_atom_site_label_1
_geom_torsion_atom_site_label_2
_geom_torsion_atom_site_label_3
_geom_torsion_atom_site_label_4
_geom_torsion
C13 N1 C1 C6 108.7(4)
Li1 N1 C1 C6 -87.1(4)
C13 N1 C1 C2 -76.6(4)
Li1 N1 C1 C2 87.5(4)
C6 C1 C2 C3 1.3(5)
N1 C1 C2 C3 -173.4(3)
C6 C1 C2 C10 -177.7(3)
N1 C1 C2 C10 7.7(5)
C1 C2 C3 C4 -0.2(6)
C10 C2 C3 C4 178.8(4)
C2 C3 C4 C5 -0.6(7)
C3 C4 C5 C6 0.2(7)
C4 C5 C6 C1 0.9(6)
C4 C5 C6 C7 -178.4(4)
C2 C1 C6 C5 -1.6(5)
N1 C1 C6 C5 173.1(3)
C2 C1 C6 C7 177.6(4)
N1 C1 C6 C7 -7.7(5)
C5 C6 C7 C8 89.8(5)
C1 C6 C7 C8 -89.4(5)
C5 C6 C7 C9 -35.9(6)
C1 C6 C7 C9 144.9(4)
C3 C2 C10 C12 57.1(5)
C1 C2 C10 C12 -123.9(4)
C3 C2 C10 C11 -66.6(5)
C1 C2 C10 C11 112.4(4)
C1 N1 C13 C18 164.5(3)
Li1 N1 C13 C18 0.6(5)
C1 N1 C13 C14 -16.0(5)
Li1 N1 C13 C14 -179.9(4)
N1 C13 C14 F1 0.0(6)
C18 C13 C14 F1 179.5(3)
N1 C13 C14 C15 -179.7(4)
C18 C13 C14 C15 -0.2(5)
F1 C14 C15 F2 -0.1(5)
C13 C14 C15 F2 179.6(3)
F1 C14 C15 C16 -179.2(4)
C13 C14 C15 C16 0.5(6)
F2 C15 C16 F3 0.4(6)
C14 C15 C16 F3 179.5(4)
F2 C15 C16 C17 179.0(4)
C14 C15 C16 C17 -2.0(6)
F3 C16 C17 F4 1.4(7)
C15 C16 C17 F4 -177.2(4)
F3 C16 C17 C18 -178.3(4)
C15 C16 C17 C18 3.2(6)
F4 C17 C18 F5 1.3(6)
C16 C17 C18 F5 -179.1(4)
F4 C17 C18 C13 177.2(3)
C16 C17 C18 C13 -3.1(6)
Li1 F5 C18 C17 179.6(3)
Li1 F5 C18 C13 3.3(4)
N1 C13 C18 C17 -178.9(3)
C14 C13 C18 C17 1.5(5)
N1 C13 C18 F5 -2.9(5)
C14 C13 C18 F5 177.5(3)
C21' N2 C21 C22 52.9(8)
C19B N2 C21 C22 -154.4(16)
C20' N2 C21 C22 105.6(16)
C20 N2 C21 C22 75.5(10)
C19A N2 C21 C22 -162.0(8)
Li1 N2 C21 C22 -39.0(8)
C19B N2 C21' C22 -82.5(18)
C20' N2 C21' C22 162.8(13)
C20 N2 C21' C22 151.0(15)
C21 N2 C21' C22 -51.9(8)
C19A N2 C21' C22 -108.3(12)
Li1 N2 C21' C22 46.1(12)
N2 C21 C22 N3 52.1(9)
N2 C21 C22 C21' -51.1(9)
C23 N3 C22 C21 90.1(7)
C24 N3 C22 C21 -150.4(6)
Li1 N3 C22 C21 -33.2(7)
C23 N3 C22 C21' 139.1(10)
C24 N3 C22 C21' -101.5(11)
Li1 N3 C22 C21' 15.8(11)
N2 C21' C22 C21 53.4(11)
N2 C21' C22 N3 -45.5(15)
